data_1000131
loop_
_publ_author_name
'Le Bail, A.'
'Ferey, G.'
'Mercier, A.-M.'
'de Kozak, A.'
'Samouel, M.'

_publ_section_title
;
 Structure determination of \b- and \g-BaAlF~5~ by X-ray and
 neutron powder diffraction: a model for the
 \a\\rightarrow  \b \\leftarrow \\rightarrow  \g
 transitions
;
_journal_coden_ASTM JSSCBI
_journal_name_full 'Journal of Solid State Chemistry'
_journal_page_first 282
_journal_page_last 291
_journal_paper_doi 10.1016/0022-4596(90)90269-4
_journal_volume 89
_journal_year 1990
_chemical_formula_structural 'Ba (Al F5)'
_chemical_formula_sum 'Al Ba F5'
_chemical_name_systematic
;
Barium catena-pentafluoroaluminate - \g
;
_space_group_IT_number 4
_symmetry_cell_setting monoclinic
_symmetry_Int_Tables_number 4
_symmetry_space_group_name_Hall 'P 2yb'
_symmetry_space_group_name_H-M 'P 1 21 1'
_cell_angle_alpha 90
_cell_angle_beta 90.875(1)
_cell_angle_gamma 90
_cell_formula_units_Z 4
_cell_length_a 5.2584(1)
_cell_length_b 9.7298(2)
_cell_length_c 7.3701(2)
_cell_volume 377.0
_refine_ls_R_factor_all 0.029
_cod_database_code 1000131

loop_
_symmetry_equiv_pos_as_xyz
x,y,z
-x,1/2+y,-z

loop_
_atom_site_label
_atom_site_type_symbol
_atom_site_symmetry_multiplicity
_atom_site_Wyckoff_symbol
_atom_site_fract_x
_atom_site_fract_y
_atom_site_fract_z
_atom_site_occupancy
_atom_site_attached_hydrogens
_atom_site_calc_flag
Ba1 Ba2+ 2 a 0.0105(10) 0. 0.8864(7) 1. 0 d
Ba2 Ba2+ 2 a 0.4871(11) 0.3472(6) 0.6389(7) 1. 0 d
Al1 Al3+ 2 a 0.0101(18) 0.6266(9) 0.5701(10) 1. 0 d
Al2 Al3+ 2 a 0.5145(13) 0.7334(8) 0.8680(8) 1. 0 d
F1 F1- 2 a 0.2518(9) 0.0464(7) 0.5324(7) 1. 0 d
F2 F1- 2 a 0.2519(9) 0.2536(7) 0.9442(7) 1. 0 d
F3 F1- 2 a 0.7654(9) 0.0361(7) 0.5553(7) 1. 0 d
F4 F1- 2 a 0.2677(8) 0.7345(8) 0.0329(7) 1. 0 d
F5 F1- 2 a 0.0387(9) 0.5110(7) 0.7553(6) 1. 0 d
F6 F1- 2 a 0.5064(9) 0.9165(6) 0.8419(6) 1. 0 d
F7 F1- 2 a 0.9916(10) 0.2619(5) 0.6009(7) 1. 0 d
F8 F1- 2 a 0.4485(8) 0.0569(6) 0.1350(7) 1. 0 d
F9 F1- 2 a 0.2832(8) 0.7286(7) 0.6782(6) 1. 0 d
F10 F1- 2 a 0.7924(8) 0.7449(7) 0.7038(7) 1. 0 d

loop_
_atom_type_symbol
_atom_type_oxidation_number
Ba2+ 2.000
Al3+ 3.000
F1- -1.000
